data_7717140
loop_
_publ_author_name
'Chen, Feng-Li'
'Liu, Xin-Li'
'Zhao, Yue'
'Li, Gang'
'Gao, Bo-Hong'
'Wang, Xin-Yi'

_publ_section_title
;
 Spin crossover Fe<sup>III</sup> complexes with a substituted Hqnal
 ligand: effects of anions and solvents.
;
_journal_issue 42
_journal_name_full 'Dalton transactions (Cambridge, England : 2003)'
_journal_page_first 17233
_journal_page_last 17243
_journal_paper_doi 10.1039/d4dt01954g
_journal_volume 53
_journal_year 2024
_chemical_formula_moiety 'C40 H24 Br2 Fe N4 O2, C F3 O3 S, H2 O1, 2(C H4 O)'
_chemical_formula_sum 'C43 H34 Br2 F3 Fe N4 O8 S'
_chemical_formula_weight 1039.47
_space_group_crystal_system triclinic
_space_group_IT_number 2
_space_group_name_Hall '-P 1'
_space_group_name_H-M_alt 'P -1'
_atom_sites_solution_hydrogens mixed
_audit_creation_date 2024-07-03
_audit_creation_method
;
Olex2 1.5
(compiled 2024.02.16 svn.r378c4104 for OlexSys, GUI svn.r6928)
;
_audit_update_record
;
2024-07-03 deposited with the CCDC.	2024-10-02 downloaded from the CCDC.
;
_cell_angle_alpha 72.55(3)
_cell_angle_beta 73.62(3)
_cell_angle_gamma 85.64(3)
_cell_formula_units_Z 2
_cell_length_a 11.794(8)
_cell_length_b 13.661(8)
_cell_length_c 13.806(7)
_cell_measurement_reflns_used 4536
_cell_measurement_temperature 300.00
_cell_measurement_theta_max 57.04
_cell_measurement_theta_min 3.03
_cell_volume 2036(2)
_computing_cell_refinement 'SAINT V8.40B (?, 2016)'
_computing_data_collection 'APEX5 V2023.9-2 (Bruker, 2023)'
_computing_data_reduction 'SAINT V8.40B (?, 2016)'
_computing_molecular_graphics 'Olex2 1.5 (Dolomanov et al., 2009)'
_computing_publication_material 'Olex2 1.5 (Dolomanov et al., 2009)'
_computing_structure_refinement 'SHELXL 2018/3 (Sheldrick, 2015)'
_computing_structure_solution 'SHELXT 2018/2 (Sheldrick, 2018)'
_diffrn_ambient_temperature 300.00
_diffrn_detector_area_resol_mean 7.41
_diffrn_detector_type 'Bruker PHOTON II'
_diffrn_measured_fraction_theta_full 0.988
_diffrn_measured_fraction_theta_max 0.963
_diffrn_measurement_device 'four-circle diffractometer'
_diffrn_measurement_device_type 'Bruker APEX-II CCD'
_diffrn_measurement_method '\f and \w scans'
_diffrn_measurement_specimen_support 'nylon loop'
_diffrn_radiation_type GaK\a
_diffrn_radiation_wavelength 1.34139
_diffrn_reflns_av_R_equivalents 0.0376
_diffrn_reflns_av_unetI/netI 0.0382
_diffrn_reflns_Laue_measured_fraction_full 0.988
_diffrn_reflns_Laue_measured_fraction_max 0.963
_diffrn_reflns_limit_h_max 14
_diffrn_reflns_limit_h_min -14
_diffrn_reflns_limit_k_max 16
_diffrn_reflns_limit_k_min -17
_diffrn_reflns_limit_l_max 17
_diffrn_reflns_limit_l_min -16
_diffrn_reflns_number 26069
_diffrn_reflns_point_group_measured_fraction_full 0.988
_diffrn_reflns_point_group_measured_fraction_max 0.963
_diffrn_reflns_theta_full 53.594
_diffrn_reflns_theta_max 57.946
_diffrn_reflns_theta_min 3.398
_exptl_absorpt_coefficient_mu 4.302
_exptl_absorpt_correction_T_max 0.7512
_exptl_absorpt_correction_T_min 0.5315
_exptl_absorpt_correction_type none
_exptl_absorpt_process_details
;
SADABS-2016/2 (Bruker,2016/2) was used for absorption correction.
wR2(int) was 0.1170 before and 0.0611 after correction.
The Ratio of minimum to maximum transmission is 0.7075.
The \l/2 correction factor is Not present.
;
_exptl_crystal_density_diffrn 1.696
_exptl_crystal_description block
_exptl_crystal_F_000 1046
_exptl_crystal_size_max 0.12
_exptl_crystal_size_mid 0.11
_exptl_crystal_size_min 0.09
_refine_diff_density_max 0.605
_refine_diff_density_min -0.750
_refine_diff_density_rms 0.085
_refine_ls_extinction_coef 0.0029(4)
_refine_ls_extinction_expression Fc^*^=kFc[1+0.001xFc^2^\l^3^/sin(2\q)]^-1/4^
_refine_ls_extinction_method 'SHELXL-2018/3 (Sheldrick 2018)'
_refine_ls_goodness_of_fit_ref 1.095
_refine_ls_hydrogen_treatment constr
_refine_ls_matrix_type full
_refine_ls_number_parameters 652
_refine_ls_number_reflns 8282
_refine_ls_number_restraints 217
_refine_ls_restrained_S_all 1.105
_refine_ls_R_factor_all 0.0768
_refine_ls_R_factor_gt 0.0531
_refine_ls_shift/su_max 0.003
_refine_ls_shift/su_mean 0.000
_refine_ls_structure_factor_coef Fsqd
_refine_ls_weighting_details 'w=1/[\s^2^(Fo^2^)+(0.0800P)^2^+2.6108P] where P=(Fo^2^+2Fc^2^)/3'
_refine_ls_weighting_scheme calc
_refine_ls_wR_factor_gt 0.1442
_refine_ls_wR_factor_ref 0.1730
_reflns_Friedel_coverage 0.000
_reflns_number_gt 6092
_reflns_number_total 8282
_reflns_threshold_expression 'I > 2\s(I)'
_cod_data_source_file d4dt01954g2.cif
_cod_data_source_block otf@300k
_cod_depositor_comments 'Adding full bibliography for 7717133--7717140.cif.'
_cod_database_code 7717140
_shelx_shelxl_version_number 2018/3
_shelx_space_group_comment
;
The symmetry employed for this shelxl refinement is uniquely defined
by the following loop, which should always be used as a source of
symmetry information in preference to the above space-group names.
They are only intended as comments.
;
_shelx_estimated_absorpt_t_max 0.698
_shelx_estimated_absorpt_t_min 0.626
_olex2_refinement_description
;
1. Fixed Uiso
 At 1.2 times of:
  All C(H) groups
 At 1.5 times of:
  All C(H,H,H) groups, All O(H) groups, All O(H,H) groups
2. Restrained distances
 O8-C43
 1.43 with sigma of 0.01
 F1-S1
 2.5 with sigma of 0.01
 S1-C41A \\sim S1-C41
 with sigma of 0.02
 O8-C43 \\sim O8A-C43A
 with sigma of 0.02
 C43-O8 \\sim O8A-C43A
 with sigma of 0.01
 C42-O7A \\sim C42A-O7B
 with sigma of 0.02
 O7A-C42 \\sim C42A-O7B
 with sigma of 0.01
3. Uiso/Uaniso restraints and constraints
O6 \\sim O6A: within 2A with sigma of 0.005 and sigma for terminal atoms of
0.01 within 2A
F1 \\sim F1A \\sim F2 \\sim F2A \\sim F3 \\sim F3A \\sim C41 \\sim C41A: within
2A with sigma of 0.01 and sigma for terminal atoms of 0.02 within 2A
C42 \\sim O7A: within 2A with sigma of 0.01 and sigma for terminal atoms of
0.02 within 2A
C43 \\sim O8 \\sim O8A \\sim C43A: within 2A with sigma of 0.01 and sigma for
terminal atoms of 0.02 within 2A
O7A \\sim C42A \\sim O7B \\sim C42: within 2A with sigma of 0.01 and sigma for
terminal atoms of 0.02 within 2A
Uanis(O6A) \\sim Ueq, Uanis(O6) \\sim Ueq: with sigma of 0.01 and sigma for
terminal atoms of 0.02
4. Same fragment restrains
{F1A, F2A, F3A, C41A} sigma for 1-2: 0.01, 1-3: 0.02
as in
{F1, F2, F3, C41}
5. Others
 Sof(F1A)=Sof(F2A)=Sof(F3A)=Sof(C41A)=Sof(O6A)=Sof(H6AA)=Sof(H6AB)=1-FVAR(1)
 Sof(F1)=Sof(F2)=Sof(F3)=Sof(C41)=Sof(O6)=Sof(H6A)=Sof(H6B)=FVAR(1)
 Sof(O8A)=Sof(H8A)=Sof(C43A)=Sof(H43D)=Sof(H43E)=Sof(H43F)=1-FVAR(2)
 Sof(O8)=Sof(H8)=Sof(C43)=Sof(H43A)=Sof(H43B)=Sof(H43C)=FVAR(2)
 Sof(O7B)=Sof(H7B)=Sof(C42A)=Sof(H42D)=Sof(H42E)=Sof(H42F)=1-FVAR(3)
 Sof(C42)=Sof(H42A)=Sof(H42B)=Sof(H42C)=Sof(O7A)=Sof(H7A)=FVAR(3)
6.a Riding coordinates:
 O6(H6A,H6B), O6A(H6AA,H6AB)
6.b Aromatic/amide H refined with riding coordinates:
 C1(H1), C2(H2), C3(H3), C6(H6), C7(H7), C10(H10), C13(H13), C14(H14),
 C15(H15), C16(H16), C18(H18), C19(H19), C21(H21), C22(H22), C23(H23), C26(H26),
  C27(H27), C30(H30), C33(H33), C34(H34), C35(H35), C36(H36), C38(H38), C39(H39)
6.c Idealised Me refined as rotating group:
 C42(H42A,H42B,H42C), C43(H43A,H43B,H43C), C43A(H43D,H43E,H43F), C42A(H42D,
 H42E,H42F)
6.d Idealised tetrahedral OH refined as rotating group:
 O8(H8), O7A(H7A), O8A(H8A), O7B(H7B)
;
_olex2_submission_special_instructions 'No special instructions were received'

loop_
_space_group_symop_operation_xyz
'x, y, z'
'-x, -y, -z'

loop_
_atom_site_label
_atom_site_type_symbol
_atom_site_fract_x
_atom_site_fract_y
_atom_site_fract_z
_atom_site_U_iso_or_equiv
_atom_site_adp_type
_atom_site_occupancy
_atom_site_site_symmetry_order
_atom_site_calc_flag
_atom_site_refinement_flags_posn
_atom_site_refinement_flags_adp
_atom_site_refinement_flags_occupancy
_atom_site_disorder_assembly
_atom_site_disorder_group
Br1 Br 0.50726(5) 0.40835(5) 0.28372(5) 0.0794(2) Uani 1 1 d . . . . .
Br2 Br 0.38430(6) 0.84055(5) 0.89407(6) 0.0828(2) Uani 1 1 d . . . . .
Fe1 Fe 0.07834(5) 0.53055(5) 0.71453(5) 0.04346(19) Uani 1 1 d . . . . .
O1 O -0.0651(3) 0.6039(3) 0.7406(2) 0.0556(8) Uani 1 1 d . . . . .
O2 O 0.0031(3) 0.3988(2) 0.7641(2) 0.0544(7) Uani 1 1 d . . . . .
N1 N 0.2382(3) 0.4662(3) 0.6410(3) 0.0463(8) Uani 1 1 d . . . . .
N2 N 0.0814(3) 0.5754(2) 0.5552(3) 0.0406(7) Uani 1 1 d . . . . .
N3 N 0.1775(3) 0.6611(3) 0.6994(3) 0.0490(8) Uani 1 1 d . . . . .
N4 N 0.1141(3) 0.4955(3) 0.8621(3) 0.0432(7) Uani 1 1 d . . . . .
C1 C 0.3124(4) 0.4107(4) 0.6913(4) 0.0550(11) Uani 1 1 d . . . . .
H1 H 0.297870 0.400740 0.763384 0.066 Uiso 1 1 calc R U . . .
C2 C 0.4118(4) 0.3668(4) 0.6386(4) 0.0623(12) Uani 1 1 d . . . . .
H2 H 0.462258 0.327543 0.675878 0.075 Uiso 1 1 calc R U . . .
C3 C 0.4359(4) 0.3807(4) 0.5329(4) 0.0585(12) Uani 1 1 d . . . . .
H3 H 0.502648 0.351349 0.498140 0.070 Uiso 1 1 calc R U . . .
C4 C 0.3599(3) 0.4395(3) 0.4767(4) 0.0484(10) Uani 1 1 d . . . . .
C5 C 0.3741(4) 0.4607(4) 0.3675(4) 0.0546(11) Uani 1 1 d . . . . .
C6 C 0.2959(4) 0.5163(4) 0.3197(4) 0.0568(11) Uani 1 1 d . . . . .
H6 H 0.307708 0.528548 0.247574 0.068 Uiso 1 1 calc R U . . .
C7 C 0.1959(4) 0.5561(4) 0.3793(4) 0.0522(10) Uani 1 1 d . . . . .
H7 H 0.141559 0.594047 0.345905 0.063 Uiso 1 1 calc R U . . .
C8 C 0.1773(3) 0.5399(3) 0.4850(3) 0.0426(9) Uani 1 1 d . . . . .
C9 C 0.2601(3) 0.4811(3) 0.5356(3) 0.0420(9) Uani 1 1 d . . . . .
C10 C 0.0064(4) 0.6382(3) 0.5146(3) 0.0451(9) Uani 1 1 d . . . . .
H10 H 0.020084 0.654981 0.441802 0.054 Uiso 1 1 calc R U . . .
C11 C -0.0935(3) 0.6835(3) 0.5694(3) 0.0429(9) Uani 1 1 d . . . . .
C12 C -0.1680(4) 0.7488(3) 0.5100(4) 0.0505(10) Uani 1 1 d . . . . .
C13 C -0.1487(4) 0.7679(4) 0.4004(4) 0.0602(12) Uani 1 1 d . . . . .
H13 H -0.082894 0.739648 0.363056 0.072 Uiso 1 1 calc R U . . .
C14 C -0.2240(5) 0.8267(4) 0.3474(5) 0.0722(15) Uani 1 1 d . . . . .
H14 H -0.210543 0.837146 0.275377 0.087 Uiso 1 1 calc R U . . .
C15 C -0.3217(5) 0.8709(4) 0.4037(6) 0.0829(18) Uani 1 1 d . . . . .
H15 H -0.372568 0.911927 0.368120 0.100 Uiso 1 1 calc R U . . .
C16 C -0.3431(5) 0.8551(4) 0.5080(6) 0.0755(16) Uani 1 1 d . . . . .
H16 H -0.408813 0.885006 0.543544 0.091 Uiso 1 1 calc R U . . .
C17 C -0.2671(4) 0.7935(4) 0.5652(4) 0.0579(12) Uani 1 1 d . . . . .
C18 C -0.2920(4) 0.7744(4) 0.6755(5) 0.0659(14) Uani 1 1 d . . . . .
H18 H -0.356741 0.805769 0.710385 0.079 Uiso 1 1 calc R U . . .
C19 C -0.2242(4) 0.7120(4) 0.7314(4) 0.0604(12) Uani 1 1 d . . . . .
H19 H -0.243607 0.699838 0.804120 0.072 Uiso 1 1 calc R U . . .
C20 C -0.1236(4) 0.6647(3) 0.6804(4) 0.0499(10) Uani 1 1 d . . . . .
C21 C 0.2069(5) 0.7403(4) 0.6160(4) 0.0621(12) Uani 1 1 d . . . . .
H21 H 0.186401 0.740150 0.555745 0.075 Uiso 1 1 calc R U . . .
C22 C 0.2678(5) 0.8251(4) 0.6131(5) 0.0756(16) Uani 1 1 d . . . . .
H22 H 0.287398 0.880110 0.552033 0.091 Uiso 1 1 calc R U . . .
C23 C 0.2977(5) 0.8265(4) 0.6997(4) 0.0669(13) Uani 1 1 d . . . . .
H23 H 0.337127 0.883280 0.699108 0.080 Uiso 1 1 calc R U . . .
C24 C 0.2698(4) 0.7426(3) 0.7911(4) 0.0533(11) Uani 1 1 d . . . . .
C25 C 0.2992(4) 0.7337(4) 0.8859(4) 0.0557(11) Uani 1 1 d . . . . .
C26 C 0.2676(4) 0.6500(4) 0.9708(4) 0.0558(11) Uani 1 1 d . . . . .
H26 H 0.287476 0.646546 1.032316 0.067 Uiso 1 1 calc R U . . .
C27 C 0.2058(4) 0.5689(4) 0.9669(4) 0.0512(10) Uani 1 1 d . . . . .
H27 H 0.184764 0.512163 1.026045 0.061 Uiso 1 1 calc R U . . .
C28 C 0.1753(3) 0.5714(3) 0.8773(3) 0.0428(9) Uani 1 1 d . . . . .
C29 C 0.2083(3) 0.6600(3) 0.7885(3) 0.0466(9) Uani 1 1 d . . . . .
C30 C 0.0902(3) 0.4077(3) 0.9344(3) 0.0438(9) Uani 1 1 d . . . . .
H30 H 0.114363 0.400864 0.994656 0.053 Uiso 1 1 calc R U . . .
C31 C 0.0327(4) 0.3217(3) 0.9336(3) 0.0457(9) Uani 1 1 d . . . . .
C32 C 0.0122(4) 0.2318(3) 1.0261(4) 0.0494(10) Uani 1 1 d . . . . .
C33 C 0.0469(5) 0.2251(4) 1.1170(4) 0.0583(11) Uani 1 1 d . . . . .
H33 H 0.085447 0.280692 1.119763 0.070 Uiso 1 1 calc R U . . .
C34 C 0.0255(5) 0.1392(4) 1.2017(4) 0.0713(14) Uani 1 1 d . . . . .
H34 H 0.049950 0.137004 1.260694 0.086 Uiso 1 1 calc R U . . .
C35 C -0.0326(5) 0.0547(4) 1.2003(4) 0.0698(14) Uani 1 1 d . . . . .
H35 H -0.046470 -0.003960 1.257821 0.084 Uiso 1 1 calc R U . . .
C36 C -0.0681(5) 0.0592(4) 1.1152(4) 0.0647(13) Uani 1 1 d . . . . .
H36 H -0.107631 0.003005 1.114707 0.078 Uiso 1 1 calc R U . . .
C37 C -0.0473(4) 0.1466(3) 1.0262(4) 0.0516(10) Uani 1 1 d . . . . .
C38 C -0.0866(4) 0.1507(4) 0.9376(4) 0.0574(11) Uani 1 1 d . . . . .
H38 H -0.126172 0.094078 0.938225 0.069 Uiso 1 1 calc R U . . .
C39 C -0.0690(4) 0.2335(4) 0.8524(4) 0.0537(11) Uani 1 1 d . . . . .
H39 H -0.096320 0.232876 0.795585 0.064 Uiso 1 1 calc R U . . .
C40 C -0.0096(3) 0.3213(3) 0.8479(3) 0.0466(9) Uani 1 1 d . . . . .
S1 S 0.30392(14) 0.81599(12) 0.30291(13) 0.0797(4) Uani 1 1 d D . . . .
F1 F 0.4455(13) 0.9636(11) 0.2332(14) 0.176(6) Uani 0.456(10) 1 d D U P A 1
F2 F 0.2740(18) 1.0100(14) 0.2799(19) 0.190(6) Uani 0.456(10) 1 d D U P A 1
F3 F 0.2590(19) 0.9676(12) 0.1681(17) 0.175(6) Uani 0.456(10) 1 d D U P A 1
C41 C 0.337(3) 0.9385(12) 0.2420(19) 0.169(5) Uani 0.456(10) 1 d D U P A 1
F1A F 0.3024(14) 0.9825(8) 0.3485(9) 0.163(4) Uani 0.544(10) 1 d D U P A 2
F2A F 0.278(2) 1.0059(13) 0.2006(16) 0.196(6) Uani 0.544(10) 1 d D U P A 2
F3A F 0.4288(13) 0.9779(10) 0.1659(11) 0.176(5) Uani 0.544(10) 1 d D U P A 2
C41A C 0.332(2) 0.9431(11) 0.268(2) 0.166(5) Uani 0.544(10) 1 d D U P A 2
O3 O 0.3700(5) 0.7867(6) 0.3761(5) 0.149(3) Uani 1 1 d . . . . .
O4 O 0.3488(6) 0.7801(5) 0.2127(4) 0.137(2) Uani 1 1 d . . . . .
O5 O 0.1806(4) 0.8074(4) 0.3498(4) 0.1088(16) Uani 1 1 d . . . . .
O6 O -0.033(3) 0.986(3) 0.501(4) 0.233(9) Uani 0.456(10) 1 d . U P A 1
H6A H -0.005221 0.985849 0.437399 0.350 Uiso 0.456(10) 1 d R U P A 1
H6B H -0.098411 1.016038 0.503689 0.350 Uiso 0.456(10) 1 d R U P A 1
O6A O 0.035(3) 0.9186(17) 0.5080(19) 0.244(8) Uani 0.544(10) 1 d . U P A 1
H6AA H 0.110269 0.917379 0.487054 0.365 Uiso 0.544(10) 1 d R U P A 1
H6AB H 0.008729 0.958649 0.459244 0.365 Uiso 0.544(10) 1 d R U P A 1
O8 O 0.3724(9) 0.3272(9) 0.9587(7) 0.089(3) Uani 0.622(13) 1 d D U P B 1
H8 H 0.320878 0.293191 1.008441 0.133 Uiso 0.622(13) 1 calc R U P B 1
C42 C 0.3968(16) 0.182(2) 0.948(2) 0.130(6) Uani 0.58(3) 1 d D U P C 1
H42A H 0.454733 0.228244 0.893026 0.195 Uiso 0.58(3) 1 calc R U P C 1
H42B H 0.432729 0.117224 0.971522 0.195 Uiso 0.58(3) 1 calc R U P C 1
H42C H 0.366207 0.210491 1.005475 0.195 Uiso 0.58(3) 1 calc R U P C 1
C43 C 0.4295(11) 0.3908(10) 0.9939(12) 0.129(5) Uani 0.622(13) 1 d D U P B 1
H43A H 0.510427 0.400887 0.952635 0.194 Uiso 0.622(13) 1 calc R U P B 1
H43B H 0.426400 0.359137 1.066802 0.194 Uiso 0.622(13) 1 calc R U P B 1
H43C H 0.390598 0.455930 0.986436 0.194 Uiso 0.622(13) 1 calc R U P B 1
O7A O 0.3028(11) 0.1679(15) 0.9069(15) 0.105(4) Uani 0.58(3) 1 d D U P C 1
H7A H 0.282621 0.107325 0.929073 0.157 Uiso 0.58(3) 1 calc R U P C 1
O8A O 0.3248(10) 0.3613(11) 0.9933(12) 0.084(4) Uani 0.378(13) 1 d D U P B 2
H8A H 0.266448 0.343941 0.981158 0.127 Uiso 0.378(13) 1 calc R U P B 2
C43A C 0.425(2) 0.324(2) 0.936(2) 0.108(7) Uani 0.378(13) 1 d D U P B 2
H43D H 0.440551 0.361643 0.862747 0.162 Uiso 0.378(13) 1 calc R U P B 2
H43E H 0.413806 0.252622 0.944712 0.162 Uiso 0.378(13) 1 calc R U P B 2
H43F H 0.491418 0.331375 0.961038 0.162 Uiso 0.378(13) 1 calc R U P B 2
O7B O 0.321(3) 0.128(2) 0.918(2) 0.115(5) Uani 0.42(3) 1 d D U P C 2
H7B H 0.329408 0.086503 0.972743 0.173 Uiso 0.42(3) 1 calc R U P C 2
C42A C 0.397(2) 0.2138(18) 0.890(3) 0.112(6) Uani 0.42(3) 1 d D U P C 2
H42D H 0.410579 0.248654 0.816148 0.167 Uiso 0.42(3) 1 calc R U P C 2
H42E H 0.470936 0.191119 0.904964 0.167 Uiso 0.42(3) 1 calc R U P C 2
H42F H 0.360432 0.259932 0.930156 0.167 Uiso 0.42(3) 1 calc R U P C 2

loop_
_atom_site_aniso_label
_atom_site_aniso_U_11
_atom_site_aniso_U_22
_atom_site_aniso_U_33
_atom_site_aniso_U_23
_atom_site_aniso_U_13
_atom_site_aniso_U_12
Br1 0.0462(3) 0.1051(5) 0.0920(5) -0.0598(4) 0.0064(3) 0.0017(3)
Br2 0.0722(4) 0.0822(4) 0.1114(5) -0.0478(4) -0.0251(3) -0.0227(3)
Fe1 0.0406(3) 0.0480(4) 0.0424(3) -0.0161(3) -0.0082(2) -0.0029(2)
O1 0.0434(15) 0.075(2) 0.0510(17) -0.0274(16) -0.0096(13) 0.0076(14)
O2 0.0599(18) 0.0587(18) 0.0463(17) -0.0111(14) -0.0172(14) -0.0163(14)
N1 0.0402(17) 0.0454(19) 0.053(2) -0.0161(16) -0.0095(15) -0.0018(14)
N2 0.0345(15) 0.0428(17) 0.0451(18) -0.0160(14) -0.0089(13) 0.0024(13)
N3 0.0474(19) 0.048(2) 0.050(2) -0.0164(16) -0.0072(16) -0.0041(15)
N4 0.0398(17) 0.0450(18) 0.0451(19) -0.0170(15) -0.0067(14) -0.0048(14)
C1 0.045(2) 0.060(3) 0.063(3) -0.018(2) -0.021(2) 0.004(2)
C2 0.048(2) 0.059(3) 0.078(4) -0.019(2) -0.016(2) 0.007(2)
C3 0.040(2) 0.053(3) 0.084(4) -0.027(2) -0.012(2) 0.0054(19)
C4 0.0350(19) 0.050(2) 0.062(3) -0.024(2) -0.0059(18) -0.0048(17)
C5 0.038(2) 0.063(3) 0.063(3) -0.031(2) 0.0025(19) -0.0072(19)
C6 0.051(2) 0.070(3) 0.049(3) -0.025(2) -0.004(2) -0.004(2)
C7 0.047(2) 0.061(3) 0.049(2) -0.022(2) -0.0070(19) -0.0013(19)
C8 0.0364(18) 0.047(2) 0.046(2) -0.0210(18) -0.0046(16) -0.0029(16)
C9 0.0341(18) 0.043(2) 0.049(2) -0.0173(18) -0.0073(16) -0.0031(15)
C10 0.043(2) 0.044(2) 0.046(2) -0.0151(18) -0.0055(17) -0.0043(17)
C11 0.0368(19) 0.043(2) 0.051(2) -0.0169(18) -0.0112(17) -0.0012(16)
C12 0.044(2) 0.045(2) 0.063(3) -0.016(2) -0.0136(19) -0.0043(18)
C13 0.054(3) 0.055(3) 0.066(3) -0.007(2) -0.019(2) -0.001(2)
C14 0.065(3) 0.066(3) 0.077(4) 0.002(3) -0.032(3) -0.001(3)
C15 0.073(4) 0.054(3) 0.116(5) -0.005(3) -0.040(4) 0.008(3)
C16 0.056(3) 0.056(3) 0.121(5) -0.033(3) -0.030(3) 0.016(2)
C17 0.048(2) 0.052(3) 0.082(3) -0.029(2) -0.022(2) 0.006(2)
C18 0.047(2) 0.070(3) 0.093(4) -0.048(3) -0.016(3) 0.013(2)
C19 0.049(2) 0.078(3) 0.066(3) -0.041(3) -0.013(2) 0.003(2)
C20 0.042(2) 0.055(2) 0.055(3) -0.024(2) -0.0059(19) -0.0038(18)
C21 0.074(3) 0.052(3) 0.057(3) -0.010(2) -0.014(2) -0.012(2)
C22 0.093(4) 0.059(3) 0.068(3) -0.005(3) -0.020(3) -0.022(3)
C23 0.069(3) 0.053(3) 0.077(4) -0.021(3) -0.010(3) -0.013(2)
C24 0.041(2) 0.052(2) 0.069(3) -0.029(2) -0.006(2) -0.0037(18)
C25 0.038(2) 0.061(3) 0.078(3) -0.037(3) -0.012(2) -0.0076(19)
C26 0.050(2) 0.067(3) 0.064(3) -0.030(2) -0.023(2) -0.002(2)
C27 0.045(2) 0.058(3) 0.055(3) -0.020(2) -0.0166(19) -0.0009(19)
C28 0.0346(18) 0.049(2) 0.048(2) -0.0234(19) -0.0061(16) -0.0023(16)
C29 0.0361(19) 0.049(2) 0.056(2) -0.024(2) -0.0066(17) 0.0026(16)
C30 0.0378(19) 0.054(2) 0.045(2) -0.0188(19) -0.0154(16) 0.0017(17)
C31 0.040(2) 0.049(2) 0.046(2) -0.0188(18) -0.0026(17) -0.0057(17)
C32 0.046(2) 0.049(2) 0.053(3) -0.020(2) -0.0071(19) -0.0019(18)
C33 0.069(3) 0.053(3) 0.052(3) -0.011(2) -0.016(2) -0.012(2)
C34 0.088(4) 0.064(3) 0.061(3) -0.008(3) -0.026(3) -0.007(3)
C35 0.088(4) 0.051(3) 0.065(3) -0.002(2) -0.027(3) -0.005(3)
C36 0.077(3) 0.044(2) 0.069(3) -0.014(2) -0.015(3) -0.009(2)
C37 0.051(2) 0.050(2) 0.055(3) -0.020(2) -0.010(2) -0.0038(19)
C38 0.059(3) 0.054(3) 0.060(3) -0.025(2) -0.006(2) -0.014(2)
C39 0.053(2) 0.059(3) 0.052(3) -0.021(2) -0.010(2) -0.011(2)
C40 0.039(2) 0.054(2) 0.048(2) -0.019(2) -0.0077(17) -0.0056(17)
S1 0.0750(9) 0.0770(9) 0.0846(10) -0.0254(8) -0.0152(8) -0.0009(7)
F1 0.156(8) 0.142(8) 0.196(12) -0.018(9) 0.001(9) -0.104(7)
F2 0.251(9) 0.106(7) 0.197(11) -0.041(9) -0.036(10) -0.003(7)
F3 0.228(10) 0.096(8) 0.179(11) 0.003(7) -0.062(8) -0.006(8)
C41 0.207(8) 0.095(7) 0.180(10) -0.029(7) -0.018(8) -0.033(7)
F1A 0.270(10) 0.072(5) 0.152(9) -0.050(6) -0.044(8) -0.017(6)
F2A 0.241(9) 0.118(8) 0.171(11) 0.006(8) -0.020(9) 0.002(8)
F3A 0.171(8) 0.116(6) 0.189(11) 0.006(7) -0.002(8) -0.066(6)
C41A 0.207(8) 0.092(6) 0.176(9) -0.033(7) -0.013(8) -0.030(6)
O3 0.116(4) 0.217(7) 0.140(5) -0.069(5) -0.077(4) 0.070(5)
O4 0.163(6) 0.136(5) 0.107(4) -0.068(4) 0.012(4) -0.022(4)
O5 0.070(3) 0.128(4) 0.115(4) -0.030(3) -0.005(3) -0.023(3)
O6 0.248(16) 0.195(14) 0.245(11) -0.053(13) -0.069(13) 0.034(12)
O6A 0.253(15) 0.210(14) 0.254(11) -0.057(12) -0.064(12) 0.023(12)
O8 0.067(7) 0.111(6) 0.086(6) -0.032(5) -0.015(5) 0.013(6)
C42 0.110(9) 0.137(11) 0.137(12) -0.040(10) -0.031(9) 0.022(8)
C43 0.079(7) 0.138(9) 0.133(9) 0.002(8) -0.018(7) 0.016(7)
O7A 0.078(5) 0.116(9) 0.122(7) -0.024(7) -0.050(5) 0.036(6)
O8A 0.039(5) 0.091(7) 0.119(9) -0.041(6) -0.008(6) 0.019(5)
C43A 0.074(11) 0.114(10) 0.111(12) -0.009(9) -0.019(10) 0.034(10)
O7B 0.112(10) 0.119(11) 0.133(10) -0.061(10) -0.035(9) -0.003(9)
C42A 0.101(9) 0.119(11) 0.106(11) -0.041(10) -0.015(10) 0.037(9)

loop_
_atom_type_symbol
_atom_type_description
_atom_type_scat_dispersion_real
_atom_type_scat_dispersion_imag
_atom_type_scat_source
C C 0.0137 0.0067 'International Tables Vol C Tables 4.2.6.8 and 6.1.1.4'
H H 0.0000 0.0000 'International Tables Vol C Tables 4.2.6.8 and 6.1.1.4'
Br Br -0.9338 1.0006 'International Tables Vol C Tables 4.2.6.8 and 6.1.1.4'
F F 0.0583 0.0400 'International Tables Vol C Tables 4.2.6.8 and 6.1.1.4'
Fe Fe -0.2673 2.5550 'International Tables Vol C Tables 4.2.6.8 and 6.1.1.4'
N N 0.0241 0.0134 'International Tables Vol C Tables 4.2.6.8 and 6.1.1.4'
O O 0.0389 0.0241 'International Tables Vol C Tables 4.2.6.8 and 6.1.1.4'
S S 0.2924 0.4247 'International Tables Vol C Tables 4.2.6.8 and 6.1.1.4'

loop_
_geom_angle_atom_site_label_1
_geom_angle_atom_site_label_2
_geom_angle_atom_site_label_3
_geom_angle
_geom_angle_site_symmetry_1
_geom_angle_site_symmetry_3
_geom_angle_publ_flag
O1 Fe1 O2 94.67(15) . . ?
O1 Fe1 N1 164.10(14) . . ?
O1 Fe1 N2 87.91(13) . . ?
O1 Fe1 N3 90.83(15) . . ?
O1 Fe1 N4 100.60(14) . . ?
O2 Fe1 N1 89.98(14) . . ?
O2 Fe1 N2 101.78(13) . . ?
O2 Fe1 N3 163.72(14) . . ?
O2 Fe1 N4 86.73(13) . . ?
N2 Fe1 N1 76.25(13) . . ?
N2 Fe1 N3 93.71(14) . . ?
N2 Fe1 N4 167.52(13) . . ?
N3 Fe1 N1 88.85(14) . . ?
N4 Fe1 N1 94.83(14) . . ?
N4 Fe1 N3 77.19(14) . . ?
C20 O1 Fe1 133.9(3) . . ?
C40 O2 Fe1 135.4(3) . . ?
C1 N1 Fe1 124.8(3) . . ?
C1 N1 C9 119.2(4) . . ?
C9 N1 Fe1 116.0(3) . . ?
C8 N2 Fe1 117.1(3) . . ?
C10 N2 Fe1 124.9(3) . . ?
C10 N2 C8 117.9(3) . . ?
C21 N3 Fe1 126.0(3) . . ?
C21 N3 C29 119.1(4) . . ?
C29 N3 Fe1 114.9(3) . . ?
C28 N4 Fe1 115.7(3) . . ?
C30 N4 Fe1 124.3(3) . . ?
C30 N4 C28 119.8(4) . . ?
N1 C1 H1 119.3 . . ?
N1 C1 C2 121.4(5) . . ?
C2 C1 H1 119.3 . . ?
C1 C2 H2 119.7 . . ?
C3 C2 C1 120.6(5) . . ?
C3 C2 H2 119.7 . . ?
C2 C3 H3 120.1 . . ?
C2 C3 C4 119.8(4) . . ?
C4 C3 H3 120.1 . . ?
C3 C4 C5 125.9(4) . . ?
C3 C4 C9 116.5(4) . . ?
C5 C4 C9 117.5(4) . . ?
C4 C5 Br1 119.6(4) . . ?
C6 C5 Br1 118.1(4) . . ?
C6 C5 C4 122.3(4) . . ?
C5 C6 H6 120.2 . . ?
C5 C6 C7 119.7(4) . . ?
C7 C6 H6 120.2 . . ?
C6 C7 H7 119.4 . . ?
C8 C7 C6 121.2(4) . . ?
C8 C7 H7 119.4 . . ?
C7 C8 N2 127.6(4) . . ?
C7 C8 C9 119.1(4) . . ?
C9 C8 N2 113.3(4) . . ?
N1 C9 C4 122.5(4) . . ?
N1 C9 C8 117.4(3) . . ?
C4 C9 C8 120.1(4) . . ?
N2 C10 H10 116.4 . . ?
N2 C10 C11 127.1(4) . . ?
C11 C10 H10 116.4 . . ?
C10 C11 C12 118.6(4) . . ?
C20 C11 C10 122.0(4) . . ?
C20 C11 C12 119.4(4) . . ?
C13 C12 C11 123.5(4) . . ?
C13 C12 C17 118.3(4) . . ?
C17 C12 C11 118.1(4) . . ?
C12 C13 H13 119.0 . . ?
C14 C13 C12 121.9(5) . . ?
C14 C13 H13 119.0 . . ?
C13 C14 H14 120.6 . . ?
C13 C14 C15 118.9(6) . . ?
C15 C14 H14 120.6 . . ?
C14 C15 H15 119.4 . . ?
C16 C15 C14 121.1(5) . . ?
C16 C15 H15 119.4 . . ?
C15 C16 H16 119.4 . . ?
C15 C16 C17 121.2(5) . . ?
C17 C16 H16 119.4 . . ?
C12 C17 C16 118.6(5) . . ?
C12 C17 C18 120.4(4) . . ?
C18 C17 C16 121.0(5) . . ?
C17 C18 H18 119.2 . . ?
C19 C18 C17 121.6(4) . . ?
C19 C18 H18 119.2 . . ?
C18 C19 H19 119.7 . . ?
C18 C19 C20 120.6(5) . . ?
C20 C19 H19 119.7 . . ?
O1 C20 C11 123.8(4) . . ?
O1 C20 C19 116.4(4) . . ?
C19 C20 C11 119.8(4) . . ?
N3 C21 H21 118.5 . . ?
N3 C21 C22 122.9(5) . . ?
C22 C21 H21 118.5 . . ?
C21 C22 H22 120.4 . . ?
C23 C22 C21 119.2(5) . . ?
C23 C22 H22 120.4 . . ?
C22 C23 H23 119.9 . . ?
C22 C23 C24 120.2(5) . . ?
C24 C23 H23 119.9 . . ?
C23 C24 C25 125.5(4) . . ?
C29 C24 C23 117.6(5) . . ?
C29 C24 C25 116.9(4) . . ?
C24 C25 Br2 119.2(4) . . ?
C26 C25 Br2 119.2(4) . . ?
C26 C25 C24 121.6(4) . . ?
C25 C26 H26 119.7 . . ?
C25 C26 C27 120.7(4) . . ?
C27 C26 H26 119.7 . . ?
C26 C27 H27 119.4 . . ?
C28 C27 C26 121.2(4) . . ?
C28 C27 H27 119.4 . . ?
N4 C28 C29 115.0(4) . . ?
C27 C28 N4 127.2(4) . . ?
C27 C28 C29 117.8(4) . . ?
N3 C29 C24 121.0(4) . . ?
N3 C29 C28 117.1(4) . . ?
C24 C29 C28 121.9(4) . . ?
N4 C30 H30 115.7 . . ?
N4 C30 C31 128.6(4) . . ?
C31 C30 H30 115.7 . . ?
C30 C31 C32 118.9(4) . . ?
C30 C31 C40 121.9(4) . . ?
C40 C31 C32 119.1(4) . . ?
C33 C32 C31 124.0(4) . . ?
C33 C32 C37 117.1(4) . . ?
C37 C32 C31 118.9(4) . . ?
C32 C33 H33 119.1 . . ?
C34 C33 C32 121.8(5) . . ?
C34 C33 H33 119.1 . . ?
C33 C34 H34 119.7 . . ?
C33 C34 C35 120.5(5) . . ?
C35 C34 H34 119.7 . . ?
C34 C35 H35 120.4 . . ?
C36 C35 C34 119.1(5) . . ?
C36 C35 H35 120.4 . . ?
C35 C36 H36 119.1 . . ?
C35 C36 C37 121.9(5) . . ?
C37 C36 H36 119.1 . . ?
C32 C37 C36 119.6(4) . . ?
C32 C37 C38 119.2(4) . . ?
C38 C37 C36 121.3(4) . . ?
C37 C38 H38 118.8 . . ?
H38 C38 C37 118.8 . . ?
H38 C38 H38 0.0 . . ?
H38 C38 C39 118.8 . . ?
C39 C38 C37 122.4(4) . . ?
C39 C38 H38 118.8 . . ?
C38 C39 H39 119.6 . . ?
C38 C39 C40 120.8(4) . . ?
C40 C39 H39 119.6 . . ?
O2 C40 C31 122.8(4) . . ?
O2 C40 C39 117.7(4) . . ?
C31 C40 C39 119.5(4) . . ?
O3 S1 C41 105.1(10) . . ?
O3 S1 C41A 96.3(9) . . ?
O3 S1 O4 114.3(4) . . ?
O3 S1 O5 113.3(4) . . ?
O4 S1 C41 96.8(10) . . ?
O4 S1 C41A 109.0(10) . . ?
O5 S1 C41 108.0(10) . . ?
O5 S1 C41A 104.2(9) . . ?
O5 S1 O4 117.0(4) . . ?
F1 C41 S1 113.8(16) . . ?
F1 C41 F2 102.2(18) . . ?
F1 C41 F3 133.2(17) . . ?
F2 C41 S1 120.0(18) . . ?
F2 C41 F3 81.9(19) . . ?
F3 C41 S1 103.0(15) . . ?
F1A C41A S1 113.7(16) . . ?
F1A C41A F2A 101.9(18) . . ?
F1A C41A F3A 128.6(14) . . ?
F2A C41A S1 117.8(17) . . ?
F2A C41A F3A 75.7(17) . . ?
F3A C41A S1 112.1(15) . . ?
H6A O6 H6A 134.4 . 2_576 ?
H6A O6 H6B 104.5 . . ?
H6A O6 H6AB 127.1 . 2_576 ?
H6A O6 H6AB 31.8 . . ?
H6A O6 H6AB 21.8 2_576 2_576 ?
H6B O6 H6A 103.2 . 2_576 ?
H6B O6 H6AB 131.7 . . ?
H6B O6 H6AB 87.7 . 2_576 ?
O6A O6 H6A 101.1 2_576 . ?
O6A O6 H6A 62(3) 2_576 2_576 ?
O6A O6 H6B 61.8 2_576 . ?
O6A O6 H6AB 125.5 2_576 . ?
O6A O6 H6AB 40.6(13) 2_576 2_576 ?
H6AB O6 H6A 122.7 . 2_576 ?
H6AB O6 H6AB 130.5 . 2_576 ?
H6A O6A H6B 84.1 . 2_576 ?
H6A O6A H6AA 109.8 . . ?
H6A O6A H6AB 4.9 . . ?
H6AA O6A H6B 54.2 . 2_576 ?
H6AA O6A H6AB 109.5 . . ?
H6AB O6A H6B 87.7 . 2_576 ?
C43 O8 H8 109.5 . . ?
H42A C42 H42B 109.5 . . ?
H42A C42 H42C 109.5 . . ?
H42B C42 H42C 109.5 . . ?
O7A C42 H42A 109.5 . . ?
O7A C42 H42B 109.5 . . ?
O7A C42 H42C 109.5 . . ?
O8 C43 H43A 109.5 . . ?
O8 C43 H43B 109.5 . . ?
O8 C43 H43C 109.5 . . ?
H43A C43 H43B 109.5 . . ?
H43A C43 H43C 109.5 . . ?
H43B C43 H43C 109.5 . . ?
C42 O7A H7A 109.5 . . ?
C43A O8A H8A 109.5 . . ?
O8A C43A H43D 109.5 . . ?
O8A C43A H43E 109.5 . . ?
O8A C43A H43F 109.5 . . ?
H43D C43A H43E 109.5 . . ?
H43D C43A H43F 109.5 . . ?
H43E C43A H43F 109.5 . . ?
C42A O7B H7B 109.5 . . ?
O7B C42A H42D 109.5 . . ?
O7B C42A H42E 109.5 . . ?
O7B C42A H42F 109.5 . . ?
H42D C42A H42E 109.5 . . ?
H42D C42A H42F 109.5 . . ?
H42E C42A H42F 109.5 . . ?

loop_
_geom_bond_atom_site_label_1
_geom_bond_atom_site_label_2
_geom_bond_distance
_geom_bond_site_symmetry_2
_geom_bond_publ_flag
Br1 C5 1.903(4) . ?
Br2 C25 1.881(4) . ?
Fe1 O1 1.900(3) . ?
Fe1 O2 1.912(3) . ?
Fe1 N1 2.136(4) . ?
Fe1 N2 2.090(4) . ?
Fe1 N3 2.132(4) . ?
Fe1 N4 2.105(4) . ?
O1 C20 1.296(5) . ?
O2 C40 1.295(5) . ?
N1 C1 1.323(6) . ?
N1 C9 1.358(5) . ?
N2 C8 1.427(5) . ?
N2 C10 1.306(5) . ?
N3 C21 1.305(6) . ?
N3 C29 1.373(6) . ?
N4 C28 1.403(5) . ?
N4 C30 1.300(5) . ?
C1 H1 0.9300 . ?
C1 C2 1.392(7) . ?
C2 H2 0.9300 . ?
C2 C3 1.362(7) . ?
C3 H3 0.9300 . ?
C3 C4 1.400(7) . ?
C4 C5 1.409(7) . ?
C4 C9 1.417(5) . ?
C5 C6 1.341(7) . ?
C6 H6 0.9300 . ?
C6 C7 1.410(6) . ?
C7 H7 0.9300 . ?
C7 C8 1.364(6) . ?
C8 C9 1.419(6) . ?
C10 H10 0.9300 . ?
C10 C11 1.419(5) . ?
C11 C12 1.445(6) . ?
C11 C20 1.418(6) . ?
C12 C13 1.409(7) . ?
C12 C17 1.410(6) . ?
C13 H13 0.9300 . ?
C13 C14 1.370(7) . ?
C14 H14 0.9300 . ?
C14 C15 1.403(9) . ?
C15 H15 0.9300 . ?
C15 C16 1.342(9) . ?
C16 H16 0.9300 . ?
C16 C17 1.422(7) . ?
C17 C18 1.412(8) . ?
C18 H18 0.9300 . ?
C18 C19 1.345(7) . ?
C19 H19 0.9300 . ?
C19 C20 1.417(6) . ?
C21 H21 0.9300 . ?
C21 C22 1.394(7) . ?
C22 H22 0.9300 . ?
C22 C23 1.345(8) . ?
C23 H23 0.9300 . ?
C23 C24 1.403(7) . ?
C24 C25 1.415(7) . ?
C24 C29 1.401(6) . ?
C25 C26 1.354(7) . ?
C26 H26 0.9300 . ?
C26 C27 1.393(6) . ?
C27 H27 0.9300 . ?
C27 C28 1.374(6) . ?
C28 C29 1.425(6) . ?
C30 H30 0.9300 . ?
C30 C31 1.404(6) . ?
C31 C32 1.459(6) . ?
C31 C40 1.409(6) . ?
C32 C33 1.402(7) . ?
C32 C37 1.404(6) . ?
C33 H33 0.9300 . ?
C33 C34 1.365(7) . ?
C34 H34 0.9300 . ?
C34 C35 1.393(8) . ?
C35 H35 0.9300 . ?
C35 C36 1.339(8) . ?
C36 H36 0.9300 . ?
C36 C37 1.411(7) . ?
C37 C38 1.410(7) . ?
C38 H38 0.9300 . ?
C38 H38 0.9300 . ?
C38 C39 1.344(7) . ?
C39 H39 0.9300 . ?
C39 C40 1.413(6) . ?
S1 C41 1.652(15) . ?
S1 C41A 1.690(13) . ?
S1 O3 1.394(6) . ?
S1 O4 1.424(5) . ?
S1 O5 1.413(5) . ?
F1 C41 1.32(3) . ?
F2 C41 1.32(2) . ?
F3 C41 1.50(3) . ?
F1A C41A 1.33(3) . ?
F2A C41A 1.34(2) . ?
F3A C41A 1.51(3) . ?
O6 H6A 1.23(8) 2_576 ?
O6 H6A 0.8499 . ?
O6 H6B 0.8502 . ?
O6 O6A 1.28(4) 2_576 ?
O6 H6AB 0.8076 . ?
O6 H6AB 1.15(4) 2_576 ?
O6A H6A 1.2965 . ?
O6A H6AA 0.8500 . ?
O6A H6AB 0.8499 . ?
O8 H8 0.8200 . ?
O8 C43 1.405(8) . ?
C42 H42A 0.9600 . ?
C42 H42B 0.9600 . ?
C42 H42C 0.9600 . ?
C42 O7A 1.425(15) . ?
C43 H43A 0.9600 . ?
C43 H43B 0.9600 . ?
C43 H43C 0.9600 . ?
O7A H7A 0.8200 . ?
O8A H8A 0.8200 . ?
O8A C43A 1.383(11) . ?
C43A H43D 0.9600 . ?
C43A H43E 0.9600 . ?
C43A H43F 0.9600 . ?
O7B H7B 0.8200 . ?
O7B C42A 1.422(16) . ?
C42A H42D 0.9600 . ?
C42A H42E 0.9600 . ?
C42A H42F 0.9600 . ?

loop_
_geom_torsion_atom_site_label_1
_geom_torsion_atom_site_label_2
_geom_torsion_atom_site_label_3
_geom_torsion_atom_site_label_4
_geom_torsion
_geom_torsion_site_symmetry_1
_geom_torsion_site_symmetry_2
_geom_torsion_site_symmetry_3
_geom_torsion_site_symmetry_4
_geom_torsion_publ_flag
Br1 C5 C6 C7 179.8(3) . . . . ?
Br2 C25 C26 C27 -179.2(3) . . . . ?
Fe1 O1 C20 C11 6.8(7) . . . . ?
Fe1 O1 C20 C19 -174.6(3) . . . . ?
Fe1 O2 C40 C31 3.1(7) . . . . ?
Fe1 O2 C40 C39 -177.2(3) . . . . ?
Fe1 N1 C1 C2 176.6(3) . . . . ?
Fe1 N1 C9 C4 -177.3(3) . . . . ?
Fe1 N1 C9 C8 1.8(5) . . . . ?
Fe1 N2 C8 C7 177.6(3) . . . . ?
Fe1 N2 C8 C9 -2.2(4) . . . . ?
Fe1 N2 C10 C11 -3.5(6) . . . . ?
Fe1 N3 C21 C22 177.2(4) . . . . ?
Fe1 N3 C29 C24 -177.6(3) . . . . ?
Fe1 N3 C29 C28 2.5(4) . . . . ?
Fe1 N4 C28 C27 177.7(3) . . . . ?
Fe1 N4 C28 C29 -2.3(4) . . . . ?
Fe1 N4 C30 C31 -3.3(6) . . . . ?
N1 C1 C2 C3 0.6(7) . . . . ?
N2 C8 C9 N1 0.2(5) . . . . ?
N2 C8 C9 C4 179.4(3) . . . . ?
N2 C10 C11 C12 -178.1(4) . . . . ?
N2 C10 C11 C20 0.4(6) . . . . ?
N3 C21 C22 C23 -0.2(9) . . . . ?
N4 C28 C29 N3 -0.2(5) . . . . ?
N4 C28 C29 C24 180.0(4) . . . . ?
N4 C30 C31 C32 -178.0(4) . . . . ?
N4 C30 C31 C40 -0.5(7) . . . . ?
C1 N1 C9 C4 -0.1(6) . . . . ?
C1 N1 C9 C8 179.1(4) . . . . ?
C1 C2 C3 C4 -0.2(7) . . . . ?
C2 C3 C4 C5 179.6(4) . . . . ?
C2 C3 C4 C9 -0.3(6) . . . . ?
C3 C4 C5 Br1 -0.6(6) . . . . ?
C3 C4 C5 C6 178.7(5) . . . . ?
C3 C4 C9 N1 0.4(6) . . . . ?
C3 C4 C9 C8 -178.7(4) . . . . ?
C4 C5 C6 C7 0.4(7) . . . . ?
C5 C4 C9 N1 -179.5(4) . . . . ?
C5 C4 C9 C8 1.4(6) . . . . ?
C5 C6 C7 C8 0.6(7) . . . . ?
C6 C7 C8 N2 179.6(4) . . . . ?
C6 C7 C8 C9 -0.6(6) . . . . ?
C7 C8 C9 N1 -179.6(4) . . . . ?
C7 C8 C9 C4 -0.4(6) . . . . ?
C8 N2 C10 C11 -179.1(4) . . . . ?
C9 N1 C1 C2 -0.4(6) . . . . ?
C9 C4 C5 Br1 179.3(3) . . . . ?
C9 C4 C5 C6 -1.4(6) . . . . ?
C10 N2 C8 C7 -6.4(6) . . . . ?
C10 N2 C8 C9 173.7(3) . . . . ?
C10 C11 C12 C13 1.8(6) . . . . ?
C10 C11 C12 C17 180.0(4) . . . . ?
C10 C11 C20 O1 -1.6(6) . . . . ?
C10 C11 C20 C19 179.9(4) . . . . ?
C11 C12 C13 C14 177.2(5) . . . . ?
C11 C12 C17 C16 -177.9(4) . . . . ?
C11 C12 C17 C18 0.0(6) . . . . ?
C12 C11 C20 O1 176.9(4) . . . . ?
C12 C11 C20 C19 -1.6(6) . . . . ?
C12 C13 C14 C15 1.4(8) . . . . ?
C12 C17 C18 C19 -1.4(8) . . . . ?
C13 C12 C17 C16 0.3(7) . . . . ?
C13 C12 C17 C18 178.3(4) . . . . ?
C13 C14 C15 C16 -1.1(9) . . . . ?
C14 C15 C16 C17 0.4(9) . . . . ?
C15 C16 C17 C12 0.0(8) . . . . ?
C15 C16 C17 C18 -178.0(5) . . . . ?
C16 C17 C18 C19 176.5(5) . . . . ?
C17 C12 C13 C14 -1.0(7) . . . . ?
C17 C18 C19 C20 1.3(8) . . . . ?
C18 C19 C20 O1 -178.4(4) . . . . ?
C18 C19 C20 C11 0.3(7) . . . . ?
C20 C11 C12 C13 -176.7(4) . . . . ?
C20 C11 C12 C17 1.4(6) . . . . ?
C21 N3 C29 C24 0.5(6) . . . . ?
C21 N3 C29 C28 -179.4(4) . . . . ?
C21 C22 C23 C24 1.1(9) . . . . ?
C22 C23 C24 C25 178.2(5) . . . . ?
C22 C23 C24 C29 -1.3(7) . . . . ?
C23 C24 C25 Br2 -0.6(6) . . . . ?
C23 C24 C25 C26 179.4(5) . . . . ?
C23 C24 C29 N3 0.5(6) . . . . ?
C23 C24 C29 C28 -179.7(4) . . . . ?
C24 C25 C26 C27 0.7(7) . . . . ?
C25 C24 C29 N3 -179.0(4) . . . . ?
C25 C24 C29 C28 0.8(6) . . . . ?
C25 C26 C27 C28 0.1(7) . . . . ?
C26 C27 C28 N4 179.5(4) . . . . ?
C26 C27 C28 C29 -0.4(6) . . . . ?
C27 C28 C29 N3 179.8(4) . . . . ?
C27 C28 C29 C24 -0.1(6) . . . . ?
C28 N4 C30 C31 -178.5(4) . . . . ?
C29 N3 C21 C22 -0.6(7) . . . . ?
C29 C24 C25 Br2 178.8(3) . . . . ?
C29 C24 C25 C26 -1.1(6) . . . . ?
C30 N4 C28 C27 -6.7(6) . . . . ?
C30 N4 C28 C29 173.3(3) . . . . ?
C30 C31 C32 C33 -0.2(6) . . . . ?
C30 C31 C32 C37 178.8(4) . . . . ?
C30 C31 C40 O2 1.1(6) . . . . ?
C30 C31 C40 C39 -178.6(4) . . . . ?
C31 C32 C33 C34 180.0(5) . . . . ?
C31 C32 C37 C36 -179.8(4) . . . . ?
C31 C32 C37 C38 -0.7(6) . . . . ?
C32 C31 C40 O2 178.6(4) . . . . ?
C32 C31 C40 C39 -1.1(6) . . . . ?
C32 C33 C34 C35 -0.3(9) . . . . ?
C32 C37 C38 H38 -179.8 . . . . ?
C32 C37 C38 C39 0.2(7) . . . . ?
C33 C32 C37 C36 -0.7(7) . . . . ?
C33 C32 C37 C38 178.4(4) . . . . ?
C33 C34 C35 C36 -0.5(9) . . . . ?
C34 C35 C36 C37 0.7(9) . . . . ?
C35 C36 C37 C32 -0.1(8) . . . . ?
C35 C36 C37 C38 -179.1(5) . . . . ?
C36 C37 C38 H38 -0.7 . . . . ?
C36 C37 C38 C39 179.3(5) . . . . ?
C37 C32 C33 C34 0.9(7) . . . . ?
C37 C38 C39 C40 -0.1(7) . . . . ?
C38 C39 C40 O2 -179.2(4) . . . . ?
C38 C39 C40 C31 0.6(7) . . . . ?
H38 C38 C39 C40 179.9 . . . . ?
C40 C31 C32 C33 -177.8(4) . . . . ?
C40 C31 C32 C37 1.2(6) . . . . ?
O3 S1 C41 F1 32(2) . . . . ?
O3 S1 C41 F2 -89(3) . . . . ?
O3 S1 C41 F3 -177.3(13) . . . . ?
O3 S1 C41A F1A -56.5(18) . . . . ?
O3 S1 C41A F2A -175(2) . . . . ?
O3 S1 C41A F3A 99.5(15) . . . . ?
O4 S1 C41 F1 -85.3(19) . . . . ?
O4 S1 C41 F2 153(2) . . . . ?
O4 S1 C41 F3 65.2(16) . . . . ?
O4 S1 C41A F1A -174.9(15) . . . . ?
O4 S1 C41A F2A 66(2) . . . . ?
O4 S1 C41A F3A -18.9(18) . . . . ?
O5 S1 C41 F1 153.4(17) . . . . ?
O5 S1 C41 F2 32(3) . . . . ?
O5 S1 C41 F3 -56.1(16) . . . . ?
O5 S1 C41A F1A 59.6(19) . . . . ?
O5 S1 C41A F2A -59(2) . . . . ?
O5 S1 C41A F3A -144.5(14) . . . . ?
